data_7225866
loop_
_publ_author_name
'Li, Rui'
'Qu, Xiang-Long'
'Zhang, Yi-Hua'
'Han, Hong-Liang'
'Li, Xia'

_publ_section_title
;
 Lanthanide--organic frameworks constructed from naphthalenedisulfonates:
 structure, luminescence and luminescence sensing properties
;
_journal_issue 31
_journal_name_full CrystEngComm
_journal_page_first 5890
_journal_paper_doi 10.1039/C6CE01028H
_journal_volume 18
_journal_year 2016
_chemical_formula_sum 'C19 H13 Gd N2 O8 S'
_chemical_formula_weight 586.62
_chemical_name_systematic
; 
 ? 
;
_space_group_IT_number 14
_symmetry_cell_setting monoclinic
_symmetry_space_group_name_Hall '-P 2ybc'
_symmetry_space_group_name_H-M 'P 1 21/c 1'
_atom_sites_solution_hydrogens geom
_atom_sites_solution_primary direct
_atom_sites_solution_secondary difmap
_audit_creation_method SHELXL-97
_audit_update_record
;
2016-04-21 deposited with the CCDC.
2016-06-22 downloaded from the CCDC.
;
_cell_angle_alpha 90.00
_cell_angle_beta 90.868(2)
_cell_angle_gamma 90.00
_cell_formula_units_Z 4
_cell_length_a 10.5700(10)
_cell_length_b 8.9400(9)
_cell_length_c 20.224(2)
_cell_measurement_reflns_used 3023
_cell_measurement_temperature 296(2)
_cell_measurement_theta_max 25.01
_cell_measurement_theta_min 2.01
_cell_volume 1910.9(3)
_computing_cell_refinement 'Bruker SMART'
_computing_data_collection 'Bruker SMART'
_computing_data_reduction 'Bruker SAINT'
_computing_molecular_graphics 'Bruker SHELXTL'
_computing_publication_material 'Bruker SHELXTL'
_computing_structure_refinement 'SHELXL-97 (Sheldrick, 1997)'
_computing_structure_solution 'SHELXS-97 (Sheldrick, 1990)'
_diffrn_ambient_temperature 296(2)
_diffrn_measured_fraction_theta_full 1.000
_diffrn_measured_fraction_theta_max 1.000
_diffrn_measurement_device_type 'phi and omega scans'
_diffrn_radiation_monochromator graphite
_diffrn_radiation_source 'fine-focus sealed tube'
_diffrn_radiation_type MoK\a
_diffrn_radiation_wavelength 0.71073
_diffrn_reflns_av_R_equivalents 0.0583
_diffrn_reflns_av_sigmaI/netI 0.0730
_diffrn_reflns_limit_h_max 12
_diffrn_reflns_limit_h_min -11
_diffrn_reflns_limit_k_max 10
_diffrn_reflns_limit_k_min -10
_diffrn_reflns_limit_l_max 24
_diffrn_reflns_limit_l_min -18
_diffrn_reflns_number 9131
_diffrn_reflns_theta_full 25.01
_diffrn_reflns_theta_max 25.01
_diffrn_reflns_theta_min 2.01
_exptl_absorpt_coefficient_mu 3.633
_exptl_absorpt_correction_T_max 0.8752
_exptl_absorpt_correction_T_min 0.7259
_exptl_absorpt_correction_type multi-scan
_exptl_absorpt_process_details SADABS
_exptl_crystal_colour colourless
_exptl_crystal_density_diffrn 2.039
_exptl_crystal_density_method 'not measured'
_exptl_crystal_description block
_exptl_crystal_F_000 1140
_exptl_crystal_size_max 0.10
_exptl_crystal_size_mid 0.08
_exptl_crystal_size_min 0.04
_refine_diff_density_max 1.370
_refine_diff_density_min -0.795
_refine_diff_density_rms 0.142
_refine_ls_extinction_method none
_refine_ls_goodness_of_fit_ref 0.999
_refine_ls_hydrogen_treatment mixed
_refine_ls_matrix_type full
_refine_ls_number_parameters 280
_refine_ls_number_reflns 3378
_refine_ls_number_restraints 1
_refine_ls_restrained_S_all 1.000
_refine_ls_R_factor_all 0.0778
_refine_ls_R_factor_gt 0.0381
_refine_ls_shift/su_max 0.000
_refine_ls_shift/su_mean 0.000
_refine_ls_structure_factor_coef Fsqd
_refine_ls_weighting_details 'calc w=1/[\s^2^(Fo^2^)+(0.0273P)^2^+0.0000P] where P=(Fo^2^+2Fc^2^)/3'
_refine_ls_weighting_scheme calc
_refine_ls_wR_factor_gt 0.0713
_refine_ls_wR_factor_ref 0.0839
_reflns_number_gt 2089
_reflns_number_total 3378
_reflns_threshold_expression >2sigma(I)
_cod_data_source_file c6ce01028h2.cif
_cod_data_source_block 6
_cod_depositor_comments
;
The following automatic conversions were performed:

'_symmetry_cell_setting' value 'Monoclinic' changed to 'monoclinic'
according to
/usr/data/users/saulius/crontab/automatic-downloads/rss-feeds/RSC/lib/dictionaries/cif_core.dic
dictionary named 'cif_core.dic' version 2.4.2 from 2011-04-26.

'_exptl_absorpt_correction_type' value 'Multi-scan' changed to
'multi-scan' according to
/usr/data/users/saulius/crontab/automatic-downloads/rss-feeds/RSC/lib/dictionaries/cif_core.dic
dictionary named 'cif_core.dic' version 2.4.2 from 2011-04-26.

Automatic conversion script
Id: cif_fix_values 4268 2015-11-12 08:31:59Z antanas 

 Adding full bibliography for 7225860--7225866.cif.
;
_cod_original_sg_symbol_H-M P2(1)/c
_cod_database_code 7225866

loop_
_symmetry_equiv_pos_as_xyz
'x, y, z'
'-x, y+1/2, -z+1/2'
'-x, -y, -z'
'x, -y-1/2, z-1/2'

loop_
_atom_site_label
_atom_site_type_symbol
_atom_site_fract_x
_atom_site_fract_y
_atom_site_fract_z
_atom_site_U_iso_or_equiv
_atom_site_adp_type
_atom_site_occupancy
_atom_site_symmetry_multiplicity
_atom_site_calc_flag
_atom_site_refinement_flags
Gd1 Gd 0.83028(3) 0.25073(5) -0.202549(16) 0.02021(12) Uani 1 1 d .
S1 S 0.51436(19) 0.3446(2) -0.14449(10) 0.0285(5) Uani 1 1 d .
O1 O 0.6507(4) 0.3657(5) -0.1571(2) 0.0243(12) Uani 1 1 d .
O2 O 0.4529(5) 0.2768(7) -0.2008(3) 0.0473(17) Uani 1 1 d .
O3 O 0.4561(5) 0.4788(6) -0.1220(3) 0.0435(16) Uani 1 1 d .
O4 O 1.0330(4) 0.1380(6) -0.1866(2) 0.0321(13) Uani 1 1 d .
O1W O 0.6518(5) 0.1860(6) -0.2733(3) 0.0382(15) Uani 1 1 d .
O5 O 0.8448(5) 0.4482(6) -0.2810(2) 0.0286(13) Uani 1 1 d .
O6 O 0.9649(5) 0.4478(6) -0.1644(2) 0.0317(13) Uani 1 1 d .
O7 O 1.0999(5) 0.6202(6) -0.2011(2) 0.0306(13) Uani 1 1 d .
N1 N 0.7824(5) -0.0102(7) -0.1596(3) 0.0269(15) Uani 1 1 d .
N2 N 0.8516(5) 0.2165(6) -0.0769(3) 0.0240(16) Uani 1 1 d .
C1 C 0.7477(7) -0.1219(8) -0.2000(4) 0.032(2) Uani 1 1 d .
H1A H 0.7388 -0.1023 -0.2450 0.038 Uiso 1 1 calc R
C2 C 0.7246(7) -0.2663(9) -0.1775(4) 0.036(2) Uani 1 1 d .
H2A H 0.6999 -0.3412 -0.2069 0.043 Uiso 1 1 calc R
C3 C 0.7387(7) -0.2962(8) -0.1119(4) 0.033(2) Uani 1 1 d .
H3A H 0.7219 -0.3918 -0.0962 0.040 Uiso 1 1 calc R
C4 C 0.7779(7) -0.1853(8) -0.0680(4) 0.0263(18) Uani 1 1 d .
C5 C 0.7947(7) -0.2082(8) 0.0010(4) 0.033(2) Uani 1 1 d .
H5A H 0.7842 -0.3038 0.0181 0.040 Uiso 1 1 calc R
C6 C 0.8255(7) -0.0958(9) 0.0422(4) 0.034(2) Uani 1 1 d .
H6A H 0.8344 -0.1143 0.0873 0.040 Uiso 1 1 calc R
C7 C 0.8446(7) 0.0513(9) 0.0175(4) 0.0278(19) Uani 1 1 d .
C8 C 0.8719(7) 0.1725(10) 0.0587(4) 0.032(2) Uani 1 1 d .
H8A H 0.8784 0.1588 0.1042 0.038 Uiso 1 1 calc R
C9 C 0.8891(7) 0.3106(10) 0.0323(4) 0.034(2) Uani 1 1 d .
H9A H 0.9078 0.3919 0.0595 0.041 Uiso 1 1 calc R
C10 C 0.8784(7) 0.3294(10) -0.0364(4) 0.032(2) Uani 1 1 d .
H10A H 0.8904 0.4241 -0.0543 0.038 Uiso 1 1 calc R
C11 C 0.8331(6) 0.0785(9) -0.0503(3) 0.0216(17) Uani 1 1 d .
C12 C 0.7984(6) -0.0396(8) -0.0937(4) 0.0251(18) Uani 1 1 d .
C13 C 0.5097(8) 0.2134(9) -0.0798(4) 0.038(2) Uani 1 1 d .
C14 C 0.4813(7) 0.0702(11) -0.0914(6) 0.059(3) Uani 1 1 d .
H14A H 0.4621 0.0350 -0.1336 0.071 Uiso 1 1 calc R
C15 C 0.5401(8) 0.2647(14) -0.0151(5) 0.066(3) Uani 1 1 d U
H15A H 0.5595 0.3655 -0.0100 0.079 Uiso 1 1 calc R
C16 C 0.5433(8) 0.1743(13) 0.0422(5) 0.064(3) Uani 1 1 d U
H16A H 0.5616 0.2113 0.0842 0.077 Uiso 1 1 calc R
C17 C 0.5178(7) 0.0333(10) 0.0303(5) 0.042(2) Uani 1 1 d .
C18 C 1.0039(7) 0.5363(8) -0.2070(4) 0.0258(18) Uani 1 1 d .
C19 C 0.9329(7) 0.5412(8) -0.2731(4) 0.0241(18) Uani 1 1 d .
H1WB H 0.5744 0.2158 -0.2604 0.036 Uiso 1 1 d R
H1WA H 0.6429 0.1504 -0.3031 0.036 Uiso 1 1 d R

loop_
_atom_site_aniso_label
_atom_site_aniso_U_11
_atom_site_aniso_U_22
_atom_site_aniso_U_33
_atom_site_aniso_U_23
_atom_site_aniso_U_13
_atom_site_aniso_U_12
Gd1 0.02339(19) 0.02055(18) 0.01669(18) -0.0004(2) 0.00055(12) 0.0000(2)
S1 0.0250(11) 0.0294(11) 0.0310(12) 0.0082(10) 0.0025(9) 0.0066(10)
O1 0.021(3) 0.027(3) 0.025(3) 0.003(2) 0.004(2) 0.000(2)
O2 0.032(3) 0.069(5) 0.041(3) -0.004(3) -0.010(3) -0.002(3)
O3 0.043(4) 0.036(3) 0.052(4) 0.009(3) 0.014(3) 0.016(3)
O4 0.029(3) 0.041(3) 0.026(3) -0.013(3) -0.006(2) 0.010(3)
O1W 0.034(3) 0.051(4) 0.029(3) -0.017(3) -0.008(3) 0.005(3)
O5 0.027(3) 0.033(3) 0.026(3) -0.002(3) -0.009(2) -0.007(3)
O6 0.042(3) 0.036(3) 0.016(3) 0.005(3) 0.001(2) -0.008(3)
O7 0.039(3) 0.029(3) 0.024(3) 0.003(3) -0.002(3) -0.015(3)
N1 0.025(4) 0.028(4) 0.027(4) 0.000(3) -0.003(3) -0.003(3)
N2 0.024(3) 0.031(4) 0.017(3) -0.003(3) 0.000(3) -0.002(3)
C1 0.041(5) 0.027(5) 0.028(5) 0.000(4) -0.003(4) 0.001(4)
C2 0.036(5) 0.026(5) 0.046(5) -0.004(5) -0.011(4) -0.001(4)
C3 0.034(5) 0.026(5) 0.039(5) 0.007(4) 0.001(4) 0.006(4)
C4 0.027(5) 0.026(4) 0.026(5) 0.006(4) -0.004(4) 0.005(4)
C5 0.033(5) 0.027(5) 0.039(5) 0.008(4) 0.007(4) 0.008(4)
C6 0.037(5) 0.048(5) 0.017(4) 0.009(4) 0.001(4) 0.002(4)
C7 0.026(4) 0.035(5) 0.023(4) 0.002(4) 0.002(3) 0.002(4)
C8 0.036(5) 0.045(5) 0.015(5) 0.008(4) -0.001(4) -0.006(4)
C9 0.039(5) 0.040(5) 0.023(5) -0.015(4) -0.001(4) -0.008(4)
C10 0.029(5) 0.037(5) 0.029(5) -0.004(4) 0.001(4) -0.001(4)
C11 0.016(4) 0.032(5) 0.016(4) 0.005(4) -0.004(3) 0.004(4)
C12 0.013(4) 0.027(4) 0.035(5) 0.003(4) 0.001(3) -0.001(3)
C13 0.031(5) 0.045(7) 0.038(5) 0.024(4) 0.010(4) 0.004(4)
C14 0.023(5) 0.058(7) 0.097(9) 0.036(7) 0.033(5) 0.013(5)
C15 0.041(6) 0.106(9) 0.051(6) 0.020(7) 0.016(5) 0.018(7)
C16 0.042(6) 0.084(8) 0.066(7) -0.008(6) 0.005(5) 0.002(6)
C17 0.015(4) 0.034(5) 0.076(8) -0.011(5) 0.008(5) -0.001(4)
C18 0.035(5) 0.018(4) 0.024(5) -0.006(4) 0.007(4) 0.007(4)
C19 0.029(5) 0.028(4) 0.016(4) 0.004(4) 0.005(3) 0.007(4)

loop_
_atom_type_symbol
_atom_type_description
_atom_type_scat_dispersion_real
_atom_type_scat_dispersion_imag
_atom_type_scat_source
C C 0.0033 0.0016 'International Tables Vol C Tables 4.2.6.8 and 6.1.1.4'
H H 0.0000 0.0000 'International Tables Vol C Tables 4.2.6.8 and 6.1.1.4'
N N 0.0061 0.0033 'International Tables Vol C Tables 4.2.6.8 and 6.1.1.4'
O O 0.0106 0.0060 'International Tables Vol C Tables 4.2.6.8 and 6.1.1.4'
S S 0.1246 0.1234 'International Tables Vol C Tables 4.2.6.8 and 6.1.1.4'
Gd Gd -0.1653 3.9035 'International Tables Vol C Tables 4.2.6.8 and 6.1.1.4'

loop_
_geom_angle_atom_site_label_1
_geom_angle_atom_site_label_2
_geom_angle_atom_site_label_3
_geom_angle
_geom_angle_site_symmetry_1
_geom_angle_site_symmetry_3
O1 Gd1 O5 89.80(16) . .
O1 Gd1 O4 149.14(17) . .
O5 Gd1 O4 109.69(17) . .
O1 Gd1 O6 91.83(17) . .
O5 Gd1 O6 67.90(16) . .
O4 Gd1 O6 74.79(18) . .
O1 Gd1 O7 142.06(17) . 2_744
O5 Gd1 O7 78.20(18) . 2_744
O4 Gd1 O7 67.52(17) . 2_744
O6 Gd1 O7 115.64(17) . 2_744
O1 Gd1 O1W 73.12(17) . .
O5 Gd1 O1W 80.83(18) . .
O4 Gd1 O1W 132.04(17) . .
O6 Gd1 O1W 145.43(18) . .
O7 Gd1 O1W 69.51(17) 2_744 .
O1 Gd1 N1 95.81(17) . .
O5 Gd1 N1 157.44(18) . .
O4 Gd1 N1 75.48(18) . .
O6 Gd1 N1 133.45(18) . .
O7 Gd1 N1 84.07(18) 2_744 .
O1W Gd1 N1 79.95(19) . .
O1 Gd1 N2 74.07(17) . .
O5 Gd1 N2 137.98(18) . .
O4 Gd1 N2 75.52(17) . .
O6 Gd1 N2 74.02(17) . .
O7 Gd1 N2 136.33(17) 2_744 .
O1W Gd1 N2 127.81(18) . .
N1 Gd1 N2 64.35(19) . .
O3 S1 O2 114.5(4) . .
O3 S1 O1 112.0(3) . .
O2 S1 O1 110.3(3) . .
O3 S1 C13 107.9(4) . .
O2 S1 C13 106.9(4) . .
O1 S1 C13 104.6(3) . .
S1 O1 Gd1 143.5(3) . .
C19 O4 Gd1 118.2(5) 2_744 .
Gd1 O1W H1WB 117.4 . .
Gd1 O1W H1WA 136.4 . .
H1WB O1W H1WA 106.2 . .
C19 O5 Gd1 117.5(4) . .
C18 O6 Gd1 116.6(5) . .
C18 O7 Gd1 117.8(5) . 2_754
C1 N1 C12 118.8(7) . .
C1 N1 Gd1 122.0(5) . .
C12 N1 Gd1 119.2(5) . .
C10 N2 C11 118.4(7) . .
C10 N2 Gd1 122.3(5) . .
C11 N2 Gd1 119.3(5) . .
N1 C1 C2 122.7(8) . .
N1 C1 H1A 118.7 . .
C2 C1 H1A 118.7 . .
C3 C2 C1 118.9(8) . .
C3 C2 H2A 120.5 . .
C1 C2 H2A 120.5 . .
C2 C3 C4 120.7(7) . .
C2 C3 H3A 119.6 . .
C4 C3 H3A 119.6 . .
C3 C4 C5 123.9(7) . .
C3 C4 C12 117.8(7) . .
C5 C4 C12 118.3(7) . .
C6 C5 C4 121.9(7) . .
C6 C5 H5A 119.0 . .
C4 C5 H5A 119.0 . .
C5 C6 C7 120.6(7) . .
C5 C6 H6A 119.7 . .
C7 C6 H6A 119.7 . .
C8 C7 C11 117.8(7) . .
C8 C7 C6 122.6(7) . .
C11 C7 C6 119.7(7) . .
C9 C8 C7 119.9(7) . .
C9 C8 H8A 120.0 . .
C7 C8 H8A 120.0 . .
C8 C9 C10 119.3(8) . .
C8 C9 H9A 120.4 . .
C10 C9 H9A 120.4 . .
N2 C10 C9 122.2(8) . .
N2 C10 H10A 118.9 . .
C9 C10 H10A 118.9 . .
N2 C11 C7 122.4(7) . .
N2 C11 C12 117.8(6) . .
C7 C11 C12 119.8(7) . .
N1 C12 C11 119.2(7) . .
N1 C12 C4 121.1(7) . .
C11 C12 C4 119.7(7) . .
C14 C13 C15 121.3(9) . .
C14 C13 S1 121.1(8) . .
C15 C13 S1 117.6(8) . .
C13 C14 C17 115.8(10) . 3_655
C13 C14 H14A 122.1 . .
C17 C14 H14A 122.1 3_655 .
C16 C15 C13 125.0(11) . .
C16 C15 H15A 117.5 . .
C13 C15 H15A 117.5 . .
C17 C16 C15 113.4(11) . .
C17 C16 H16A 123.3 . .
C15 C16 H16A 123.3 . .
C16 C17 C17 128.2(13) . 3_655
C16 C17 C14 115.5(9) . 3_655
C17 C17 C14 116.2(10) 3_655 3_655
O6 C18 O7 125.7(7) . .
O6 C18 C19 117.5(7) . .
O7 C18 C19 116.8(7) . .
O4 C19 O5 126.7(7) 2_754 .
O4 C19 C18 116.8(7) 2_754 .
O5 C19 C18 116.5(7) . .

loop_
_geom_bond_atom_site_label_1
_geom_bond_atom_site_label_2
_geom_bond_distance
_geom_bond_site_symmetry_2
Gd1 O1 2.357(4) .
Gd1 O5 2.379(5) .
Gd1 O4 2.385(5) .
Gd1 O6 2.386(5) .
Gd1 O7 2.398(5) 2_744
Gd1 O1W 2.421(5) .
Gd1 N1 2.543(6) .
Gd1 N2 2.566(6) .
S1 O3 1.426(5) .
S1 O2 1.437(6) .
S1 O1 1.479(5) .
S1 C13 1.759(8) .
O4 C19 1.247(8) 2_744
O1W H1WB 0.9029 .
O1W H1WA 0.6863 .
O5 C19 1.257(8) .
O6 C18 1.245(8) .
O7 C18 1.265(8) .
O7 Gd1 2.398(5) 2_754
N1 C1 1.339(9) .
N1 C12 1.366(9) .
N2 C10 1.327(9) .
N2 C11 1.362(8) .
C1 C2 1.392(10) .
C1 H1A 0.9300 .
C2 C3 1.360(10) .
C2 H2A 0.9300 .
C3 C4 1.390(10) .
C3 H3A 0.9300 .
C4 C5 1.418(10) .
C4 C12 1.421(10) .
C5 C6 1.342(10) .
C5 H5A 0.9300 .
C6 C7 1.422(10) .
C6 H6A 0.9300 .
C7 C8 1.394(11) .
C7 C11 1.396(10) .
C8 C9 1.359(11) .
C8 H8A 0.9300 .
C9 C10 1.403(10) .
C9 H9A 0.9300 .
C10 H10A 0.9300 .
C11 C12 1.418(10) .
C13 C14 1.335(11) .
C13 C15 1.419(13) .
C14 C17 1.544(13) 3_655
C14 H14A 0.9300 .
C15 C16 1.412(13) .
C15 H15A 0.9300 .
C16 C17 1.311(12) .
C16 H16A 0.9300 .
C17 C17 1.408(17) 3_655
C17 C14 1.544(13) 3_655
C18 C19 1.523(10) .
C19 O4 1.247(8) 2_754

loop_
_geom_torsion_atom_site_label_1
_geom_torsion_atom_site_label_2
_geom_torsion_atom_site_label_3
_geom_torsion_atom_site_label_4
_geom_torsion
_geom_torsion_site_symmetry_1
_geom_torsion_site_symmetry_4
O3 S1 O1 Gd1 -170.8(4) . .
O2 S1 O1 Gd1 -42.0(6) . .
C13 S1 O1 Gd1 72.6(6) . .
O5 Gd1 O1 S1 118.7(5) . .
O4 Gd1 O1 S1 -110.7(5) . .
O6 Gd1 O1 S1 -173.4(5) . .
O7 Gd1 O1 S1 48.4(6) 2_744 .
O1W Gd1 O1 S1 38.2(5) . .
N1 Gd1 O1 S1 -39.4(5) . .
N2 Gd1 O1 S1 -100.6(5) . .
O1 Gd1 O4 C19 150.8(5) . 2_744
O5 Gd1 O4 C19 -82.9(5) . 2_744
O6 Gd1 O4 C19 -142.1(6) . 2_744
O7 Gd1 O4 C19 -15.4(5) 2_744 2_744
O1W Gd1 O4 C19 12.5(7) . 2_744
N1 Gd1 O4 C19 74.1(5) . 2_744
N2 Gd1 O4 C19 140.8(6) . 2_744
O1 Gd1 O5 C19 107.3(5) . .
O4 Gd1 O5 C19 -48.3(5) . .
O6 Gd1 O5 C19 15.2(5) . .
O7 Gd1 O5 C19 -109.0(5) 2_744 .
O1W Gd1 O5 C19 -179.8(5) . .
N1 Gd1 O5 C19 -147.9(5) . .
N2 Gd1 O5 C19 41.7(6) . .
O1 Gd1 O6 C18 -106.6(5) . .
O5 Gd1 O6 C18 -17.5(5) . .
O4 Gd1 O6 C18 101.6(5) . .
O7 Gd1 O6 C18 46.4(6) 2_744 .
O1W Gd1 O6 C18 -44.3(6) . .
N1 Gd1 O6 C18 153.7(5) . .
N2 Gd1 O6 C18 -179.4(5) . .
O1 Gd1 N1 C1 110.5(6) . .
O5 Gd1 N1 C1 6.9(8) . .
O4 Gd1 N1 C1 -99.6(6) . .
O6 Gd1 N1 C1 -151.4(5) . .
O7 Gd1 N1 C1 -31.4(5) 2_744 .
O1W Gd1 N1 C1 38.8(5) . .
N2 Gd1 N1 C1 179.7(6) . .
O1 Gd1 N1 C12 -72.8(5) . .
O5 Gd1 N1 C12 -176.5(5) . .
O4 Gd1 N1 C12 77.1(5) . .
O6 Gd1 N1 C12 25.3(6) . .
O7 Gd1 N1 C12 145.3(5) 2_744 .
O1W Gd1 N1 C12 -144.5(5) . .
N2 Gd1 N1 C12 -3.6(5) . .
O1 Gd1 N2 C10 -71.3(5) . .
O5 Gd1 N2 C10 -0.1(6) . .
O4 Gd1 N2 C10 103.3(5) . .
O6 Gd1 N2 C10 25.3(5) . .
O7 Gd1 N2 C10 135.9(5) 2_744 .
O1W Gd1 N2 C10 -124.2(5) . .
N1 Gd1 N2 C10 -176.1(6) . .
O1 Gd1 N2 C11 107.6(5) . .
O5 Gd1 N2 C11 178.8(4) . .
O4 Gd1 N2 C11 -77.7(5) . .
O6 Gd1 N2 C11 -155.7(5) . .
O7 Gd1 N2 C11 -45.1(6) 2_744 .
O1W Gd1 N2 C11 54.8(5) . .
N1 Gd1 N2 C11 2.9(5) . .
C12 N1 C1 C2 1.5(11) . .
Gd1 N1 C1 C2 178.2(5) . .
N1 C1 C2 C3 -0.6(12) . .
C1 C2 C3 C4 -1.2(12) . .
C2 C3 C4 C5 -180.0(7) . .
C2 C3 C4 C12 2.1(11) . .
C3 C4 C5 C6 -176.0(7) . .
C12 C4 C5 C6 2.0(11) . .
C4 C5 C6 C7 -1.1(12) . .
C5 C6 C7 C8 177.5(7) . .
C5 C6 C7 C11 -1.0(12) . .
C11 C7 C8 C9 -1.4(11) . .
C6 C7 C8 C9 -180.0(8) . .
C7 C8 C9 C10 0.3(12) . .
C11 N2 C10 C9 0.6(10) . .
Gd1 N2 C10 C9 179.5(5) . .
C8 C9 C10 N2 0.1(12) . .
C10 N2 C11 C7 -1.7(10) . .
Gd1 N2 C11 C7 179.3(5) . .
C10 N2 C11 C12 176.9(6) . .
Gd1 N2 C11 C12 -2.1(8) . .
C8 C7 C11 N2 2.2(11) . .
C6 C7 C11 N2 -179.2(7) . .
C8 C7 C11 C12 -176.5(7) . .
C6 C7 C11 C12 2.1(11) . .
C1 N1 C12 C11 -179.0(6) . .
Gd1 N1 C12 C11 4.2(9) . .
C1 N1 C12 C4 -0.5(10) . .
Gd1 N1 C12 C4 -177.3(5) . .
N2 C11 C12 N1 -1.4(10) . .
C7 C11 C12 N1 177.3(6) . .
N2 C11 C12 C4 -179.9(6) . .
C7 C11 C12 C4 -1.2(10) . .
C3 C4 C12 N1 -1.2(11) . .
C5 C4 C12 N1 -179.3(7) . .
C3 C4 C12 C11 177.3(7) . .
C5 C4 C12 C11 -0.8(10) . .
O3 S1 C13 C14 138.2(7) . .
O2 S1 C13 C14 14.5(8) . .
O1 S1 C13 C14 -102.4(7) . .
O3 S1 C13 C15 -43.3(7) . .
O2 S1 C13 C15 -166.9(6) . .
O1 S1 C13 C15 76.1(7) . .
C15 C13 C14 C17 0.8(12) . 3_655
S1 C13 C14 C17 179.2(5) . 3_655
C14 C13 C15 C16 -0.3(13) . .
S1 C13 C15 C16 -178.8(7) . .
C13 C15 C16 C17 1.6(13) . .
C15 C16 C17 C17 -3.7(16) . 3_655
C15 C16 C17 C14 -179.5(7) . 3_655
Gd1 O6 C18 O7 -159.6(6) . .
Gd1 O6 C18 C19 18.3(8) . .
Gd1 O7 C18 O6 170.8(6) 2_754 .
Gd1 O7 C18 C19 -7.1(8) 2_754 .
Gd1 O5 C19 O4 168.8(6) . 2_754
Gd1 O5 C19 C18 -12.1(8) . .
O6 C18 C19 O4 174.8(6) . 2_754
O7 C18 C19 O4 -7.1(10) . 2_754
O6 C18 C19 O5 -4.3(10) . .
O7 C18 C19 O5 173.8(6) . .
